data_4033001
loop_
_publ_author_name
'Takahashi, Yuka'
'Ikeda, Hirotaka'
'Kanase, Yuki'
'Makino, Kosho'
'Tabata, Hidetsugu'
'Oshitari, Tetsuta'
'Inagaki, Satoshi'
'Otani, Yuko'
'Natsugari, Hideaki'
'Takahashi, Hideyo'
'Ohwada, Tomohiko'

_publ_section_title
;
 Elucidation of the E-Amide Preference of N-Acyl Azoles.
;
_journal_issue 21
_journal_name_full 'The Journal of organic chemistry'
_journal_page_first 11370
_journal_page_last 11382
_journal_paper_doi 10.1021/acs.joc.7b01759
_journal_volume 82
_journal_year 2017
_chemical_formula_moiety 'C22 H13 Cl3 N2 O'
_chemical_formula_sum 'C22 H13 Cl3 N2 O'
_chemical_formula_weight 427.72
_space_group_crystal_system triclinic
_space_group_IT_number 2
_space_group_name_Hall '-P 1'
_space_group_name_H-M_alt 'P -1'
_symmetry_space_group_name_Hall '-P 1'
_symmetry_space_group_name_H-M 'P -1'
_atom_sites_solution_hydrogens geom
_atom_sites_solution_primary direct
_atom_sites_solution_secondary difmap
_cell_angle_alpha 65.5529(10)
_cell_angle_beta 74.6958(9)
_cell_angle_gamma 85.3427(11)
_cell_formula_units_Z 4
_cell_length_a 11.8833(2)
_cell_length_b 13.2072(2)
_cell_length_c 14.4036(3)
_cell_measurement_reflns_used 10319
_cell_measurement_temperature 173
_cell_measurement_theta_max 68.07
_cell_measurement_theta_min 3.48
_cell_volume 1983.91(6)
_computing_cell_refinement 'RAPID AUTO'
_computing_data_collection 'RAPID AUTO (Rigaku, ????)'
_computing_data_reduction 'RAPID AUTO'
_computing_molecular_graphics 'CrystalStructure 4.2.2'
_computing_publication_material 'CrystalStructure 4.2.2 (Rigaku, 2016)'
_computing_structure_refinement 'CRYSTALS (Carruthers, et al., 1999)'
_computing_structure_solution 'SIR92 (Altomare, et al., 1994)'
_diffrn_ambient_temperature 173
_diffrn_detector_area_resol_mean 10.000
_diffrn_measured_fraction_theta_full 0.982
_diffrn_measured_fraction_theta_max 0.982
_diffrn_measurement_device_type 'Rigaku R-AXIS RAPID'
_diffrn_measurement_method \w
_diffrn_radiation_type 'Cu K\a'
_diffrn_radiation_wavelength 1.54187
_diffrn_reflns_av_R_equivalents 0.0403
_diffrn_reflns_limit_h_max 14
_diffrn_reflns_limit_h_min -14
_diffrn_reflns_limit_k_max 15
_diffrn_reflns_limit_k_min -15
_diffrn_reflns_limit_l_max 17
_diffrn_reflns_limit_l_min -17
_diffrn_reflns_number 23581
_diffrn_reflns_theta_full 68.18
_diffrn_reflns_theta_max 68.18
_diffrn_reflns_theta_min 3.485
_diffrn_standards_number 0
_exptl_absorpt_coefficient_mu 4.306
_exptl_absorpt_correction_T_max 0.650
_exptl_absorpt_correction_T_min 0.566
_exptl_absorpt_correction_type multi-scan
_exptl_absorpt_process_details 'ABSCOR (Rigaku, 1995)'
_exptl_crystal_colour colorless
_exptl_crystal_density_diffrn 1.432
_exptl_crystal_density_method 'not measured'
_exptl_crystal_description block
_exptl_crystal_F_000 872.00
_exptl_crystal_size_max 0.100
_exptl_crystal_size_mid 0.100
_exptl_crystal_size_min 0.100
_refine_diff_density_max 0.808
_refine_diff_density_min -0.670
_refine_ls_extinction_coef 69(10)
_refine_ls_extinction_method 'Larson (1970) Crystallographic Computing eq. 22'
_refine_ls_goodness_of_fit_ref 1.845
_refine_ls_hydrogen_treatment constr
_refine_ls_number_parameters 532
_refine_ls_number_reflns 7121
_refine_ls_R_factor_gt 0.0694
_refine_ls_shift/su_max 0.000
_refine_ls_structure_factor_coef Fsqd
_refine_ls_weighting_details 'w = 1/[0.0010Fo^2^ + 1.0000\s(Fo^2^)]/(4Fo^2^)'
_refine_ls_weighting_scheme calc
_refine_ls_wR_factor_ref 0.2375
_reflns_number_gt 3748
_reflns_number_total 7121
_reflns_threshold_expression F^2^>2.0\s(F^2^)
_cod_data_source_file jo7b01759_si_002.cif
_cod_data_source_block 42EYT3-169-40_compound_14b
_cod_depositor_comments 'Adding full bibliography for 4032995--4033001.cif.'
_cod_original_cell_volume 1983.91(7)
_cod_database_code 4033001

loop_
_space_group_symop_id
_space_group_symop_operation_xyz
1 +X,+Y,+Z
2 -X,-Y,-Z

loop_
_atom_site_label
_atom_site_type_symbol
_atom_site_fract_x
_atom_site_fract_y
_atom_site_fract_z
_atom_site_U_iso_or_equiv
_atom_site_adp_type
_atom_site_occupancy
_atom_site_site_symmetry_multiplicity
_atom_site_calc_flag
_atom_site_refinement_flags
Cl1 Cl 0.78466(13) 0.50038(12) 0.67087(12) 0.0542(5) Uani 1 2 d .
Cl2 Cl 0.35781(12) 0.43933(13) 0.63646(11) 0.0565(5) Uani 1 2 d .
Cl3 Cl 0.69722(16) 0.15649(14) 0.59084(14) 0.0721(6) Uani 1 2 d .
Cl4 Cl -0.34806(14) 0.23274(15) 0.89899(13) 0.0764(6) Uani 1 2 d .
Cl5 Cl 0.03872(13) 0.16498(12) 1.04275(12) 0.0577(5) Uani 1 2 d .
Cl6 Cl -0.28103(15) -0.16643(13) 1.19103(12) 0.0689(6) Uani 1 2 d .
O1 O 0.5681(3) 0.6563(3) 0.5977(3) 0.0531(12) Uani 1 2 d .
O2 O -0.1450(3) 0.3828(3) 0.9254(3) 0.0554(13) Uani 1 2 d .
N1 N 0.4690(4) 0.5477(4) 0.7665(3) 0.0408(14) Uani 1 2 d .
N2 N 0.4444(4) 0.4396(4) 0.8409(3) 0.0472(14) Uani 1 2 d .
N3 N -0.0324(4) 0.3162(4) 0.8086(3) 0.0409(13) Uani 1 2 d .
N4 N -0.0259(4) 0.2294(4) 0.7778(3) 0.0381(13) Uani 1 2 d .
C1 C 0.3830(5) 0.4492(5) 0.9285(4) 0.0450(17) Uani 1 2 d .
C2 C 0.3700(5) 0.5634(5) 0.9116(5) 0.0471(18) Uani 1 2 d .
C3 C 0.4234(5) 0.6256(5) 0.8089(4) 0.0449(18) Uani 1 2 d .
C4 C 0.4275(5) 0.7469(5) 0.7496(4) 0.0452(18) Uani 1 2 d .
C5 C 0.4653(5) 0.8127(5) 0.7910(5) 0.055(2) Uani 1 2 d .
C6 C 0.4639(6) 0.9277(5) 0.7402(5) 0.065(2) Uani 1 2 d .
C7 C 0.4257(6) 0.9784(6) 0.6502(5) 0.064(2) Uani 1 2 d .
C8 C 0.3868(5) 0.9115(5) 0.6103(5) 0.059(2) Uani 1 2 d .
C9 C 0.3883(5) 0.7971(5) 0.6600(5) 0.0498(19) Uani 1 2 d .
C10 C 0.3360(5) 0.3506(5) 1.0234(4) 0.0459(17) Uani 1 2 d .
C11 C 0.2843(6) 0.3589(6) 1.1179(4) 0.067(2) Uani 1 2 d .
C12 C 0.2378(6) 0.2672(7) 1.2086(5) 0.079(3) Uani 1 2 d .
C13 C 0.2434(5) 0.1640(7) 1.2066(5) 0.068(2) Uani 1 2 d .
C14 C 0.2934(5) 0.1520(6) 1.1127(5) 0.065(2) Uani 1 2 d .
C15 C 0.3398(5) 0.2452(5) 1.0231(4) 0.0501(18) Uani 1 2 d .
C16 C 0.5377(5) 0.5660(5) 0.6670(4) 0.0426(17) Uani 1 2 d .
C17 C 0.5752(4) 0.4610(4) 0.6504(4) 0.0347(15) Uani 1 2 d .
C18 C 0.6903(5) 0.4269(4) 0.6465(4) 0.0397(16) Uani 1 2 d .
C19 C 0.7283(5) 0.3344(5) 0.6264(4) 0.0456(17) Uani 1 2 d .
C20 C 0.6502(6) 0.2744(5) 0.6106(4) 0.0465(18) Uani 1 2 d .
C21 C 0.5365(5) 0.3070(5) 0.6113(4) 0.0498(19) Uani 1 2 d .
C22 C 0.4997(5) 0.4001(5) 0.6311(4) 0.0440(17) Uani 1 2 d .
C23 C 0.0460(5) 0.2665(5) 0.6808(4) 0.0417(16) Uani 1 2 d .
C24 C 0.0844(5) 0.3777(5) 0.6495(4) 0.0432(16) Uani 1 2 d .
C25 C 0.0357(5) 0.4094(5) 0.7290(4) 0.0405(16) Uani 1 2 d .
C26 C 0.0492(4) 0.5155(5) 0.7383(5) 0.0425(17) Uani 1 2 d .
C27 C 0.0480(5) 0.6138(5) 0.6529(5) 0.0510(18) Uani 1 2 d .
C28 C 0.0681(6) 0.7139(6) 0.6563(6) 0.066(2) Uani 1 2 d .
C29 C 0.0913(6) 0.7169(6) 0.7435(6) 0.073(3) Uani 1 2 d .
C30 C 0.0962(6) 0.6187(6) 0.8305(6) 0.069(3) Uani 1 2 d .
C31 C 0.0772(5) 0.5169(5) 0.8268(5) 0.057(2) Uani 1 2 d .
C32 C 0.0777(5) 0.1944(5) 0.6243(4) 0.0393(16) Uani 1 2 d .
C33 C 0.1794(5) 0.2166(5) 0.5454(4) 0.0470(18) Uani 1 2 d .
C34 C 0.2121(6) 0.1454(6) 0.4936(4) 0.056(2) Uani 1 2 d .
C35 C 0.1434(6) 0.0541(6) 0.5216(5) 0.062(2) Uani 1 2 d .
C36 C 0.0415(6) 0.0313(5) 0.6006(5) 0.058(2) Uani 1 2 d .
C37 C 0.0084(5) 0.1011(5) 0.6526(5) 0.0513(19) Uani 1 2 d .
C38 C -0.1134(5) 0.3036(5) 0.9039(4) 0.0445(18) Uani 1 2 d .
C39 C -0.1573(5) 0.1862(5) 0.9746(4) 0.0465(18) Uani 1 2 d .
C40 C -0.2624(5) 0.1469(5) 0.9766(4) 0.0498(18) Uani 1 2 d .
C41 C -0.3014(5) 0.0385(5) 1.0418(4) 0.057(2) Uani 1 2 d .
C42 C -0.2332(6) -0.0316(5) 1.1075(4) 0.0550(19) Uani 1 2 d .
C43 C -0.1283(6) 0.0072(5) 1.1091(4) 0.0512(19) Uani 1 2 d .
C44 C -0.0912(5) 0.1159(5) 1.0413(4) 0.0446(17) Uani 1 2 d .
H1 H 0.33168 0.59044 0.96154 0.0559 Uiso 1 2 calc R
H2 H 0.49001 0.77835 0.85271 0.0645 Uiso 1 2 calc R
H3 H 0.49093 0.97277 0.76565 0.0786 Uiso 1 2 calc R
H4 H 0.42496 1.05545 0.61571 0.0741 Uiso 1 2 calc R
H5 H 0.35913 0.94477 0.55009 0.0704 Uiso 1 2 calc R
H6 H 0.36304 0.75253 0.63318 0.0607 Uiso 1 2 calc R
H7 H 0.28297 0.4285 1.11995 0.0688 Uiso 1 2 calc R
H8 H 0.20139 0.27439 1.27105 0.0839 Uiso 1 2 calc R
H9 H 0.2128 0.10195 1.268 0.0727 Uiso 1 2 calc R
H10 H 0.29596 0.08216 1.11121 0.0730 Uiso 1 2 calc R
H11 H 0.37482 0.23815 0.96024 0.0561 Uiso 1 2 calc R
H12 H 0.80486 0.31192 0.62414 0.0523 Uiso 1 2 calc R
H13 H 0.48581 0.26598 0.59978 0.0573 Uiso 1 2 calc R
H14 H 0.13414 0.42119 0.58511 0.0486 Uiso 1 2 calc R
H15 H 0.03291 0.61126 0.5937 0.0567 Uiso 1 2 calc R
H16 H 0.06515 0.78034 0.59894 0.0744 Uiso 1 2 calc R
H17 H 0.10416 0.78511 0.74409 0.0875 Uiso 1 2 calc R
H18 H 0.11361 0.62181 0.88861 0.0914 Uiso 1 2 calc R
H19 H 0.08045 0.45007 0.88382 0.0668 Uiso 1 2 calc R
H20 H 0.22521 0.27904 0.5275 0.0539 Uiso 1 2 calc R
H21 H 0.28095 0.15949 0.44053 0.0643 Uiso 1 2 calc R
H22 H 0.16539 0.00712 0.48683 0.0712 Uiso 1 2 calc R
H23 H -0.00467 -0.03082 0.61839 0.0740 Uiso 1 2 calc R
H24 H -0.05974 0.08638 0.70644 0.0581 Uiso 1 2 calc R
H25 H -0.3711 0.01133 1.04159 0.0658 Uiso 1 2 calc R
H26 H -0.08447 -0.03915 1.15411 0.0580 Uiso 1 2 calc R

loop_
_atom_site_aniso_label
_atom_site_aniso_U_11
_atom_site_aniso_U_22
_atom_site_aniso_U_33
_atom_site_aniso_U_12
_atom_site_aniso_U_13
_atom_site_aniso_U_23
Cl1 0.0478(9) 0.0553(10) 0.0599(10) -0.0004(7) -0.0225(8) -0.0183(8)
Cl2 0.0395(9) 0.0694(11) 0.0508(9) -0.0042(8) -0.0111(7) -0.0142(8)
Cl3 0.0822(13) 0.0601(11) 0.0788(12) 0.0075(9) -0.0147(10) -0.0376(10)
Cl4 0.0551(11) 0.0880(13) 0.0575(11) -0.0039(9) -0.0210(9) 0.0034(9)
Cl5 0.0508(10) 0.0588(10) 0.0631(10) 0.0011(8) -0.0224(8) -0.0197(8)
Cl6 0.0771(12) 0.0575(11) 0.0552(10) -0.0157(9) -0.0123(9) -0.0061(8)
O1 0.056(3) 0.041(2) 0.045(2) -0.002(2) 0.001(2) -0.0076(19)
O2 0.051(3) 0.053(3) 0.055(3) 0.007(2) -0.003(2) -0.021(2)
N1 0.046(3) 0.039(3) 0.031(2) 0.002(2) -0.003(2) -0.013(2)
N2 0.050(3) 0.047(3) 0.033(3) -0.001(2) -0.009(2) -0.006(2)
N3 0.046(3) 0.043(3) 0.031(2) -0.002(2) 0.000(2) -0.017(2)
N4 0.039(3) 0.042(3) 0.035(2) 0.010(2) -0.009(2) -0.019(2)
C1 0.039(3) 0.062(4) 0.020(3) -0.008(3) -0.003(2) -0.006(3)
C2 0.045(4) 0.049(4) 0.045(3) 0.005(3) -0.006(3) -0.021(3)
C3 0.040(3) 0.055(4) 0.043(3) 0.007(3) -0.019(3) -0.019(3)
C4 0.049(4) 0.047(4) 0.037(3) 0.005(3) -0.011(3) -0.015(3)
C5 0.048(4) 0.059(4) 0.054(4) 0.011(3) -0.020(3) -0.019(3)
C6 0.080(5) 0.050(4) 0.067(5) -0.003(4) -0.009(4) -0.030(4)
C7 0.076(5) 0.052(4) 0.058(4) 0.005(4) -0.021(4) -0.013(4)
C8 0.064(4) 0.057(4) 0.056(4) 0.010(3) -0.023(3) -0.019(3)
C9 0.048(4) 0.052(4) 0.052(4) 0.010(3) -0.017(3) -0.023(3)
C10 0.037(3) 0.047(4) 0.033(3) 0.000(3) -0.000(3) -0.002(3)
C11 0.077(5) 0.064(5) 0.030(3) 0.014(4) 0.008(3) -0.005(3)
C12 0.081(5) 0.083(6) 0.047(4) 0.017(5) -0.001(4) -0.012(4)
C13 0.047(4) 0.091(6) 0.043(4) -0.005(4) -0.004(3) -0.008(4)
C14 0.062(4) 0.068(5) 0.053(4) -0.023(4) -0.020(4) -0.005(4)
C15 0.050(4) 0.057(4) 0.034(3) -0.008(3) -0.005(3) -0.010(3)
C16 0.041(3) 0.049(4) 0.028(3) 0.001(3) -0.000(2) -0.012(3)
C17 0.028(3) 0.040(3) 0.027(3) 0.006(2) -0.005(2) -0.007(2)
C18 0.039(3) 0.037(3) 0.036(3) -0.007(3) -0.010(3) -0.007(2)
C19 0.048(4) 0.049(4) 0.033(3) -0.001(3) -0.006(3) -0.013(3)
C20 0.065(4) 0.034(3) 0.038(3) -0.006(3) -0.014(3) -0.011(3)
C21 0.045(4) 0.053(4) 0.044(3) -0.002(3) -0.011(3) -0.013(3)
C22 0.035(3) 0.051(4) 0.034(3) -0.007(3) -0.006(3) -0.006(3)
C23 0.039(3) 0.040(3) 0.035(3) -0.004(3) -0.005(3) -0.007(3)
C24 0.028(3) 0.063(4) 0.031(3) -0.001(3) 0.002(2) -0.017(3)
C25 0.035(3) 0.038(3) 0.037(3) 0.000(3) -0.007(2) -0.006(3)
C26 0.031(3) 0.045(4) 0.046(3) -0.001(3) -0.007(3) -0.016(3)
C27 0.052(4) 0.045(4) 0.046(4) -0.016(3) -0.002(3) -0.011(3)
C28 0.066(5) 0.058(5) 0.063(5) -0.014(4) 0.003(4) -0.022(4)
C29 0.068(5) 0.063(5) 0.088(6) -0.016(4) 0.001(4) -0.039(4)
C30 0.076(5) 0.074(5) 0.079(5) -0.010(4) -0.021(4) -0.048(4)
C31 0.048(4) 0.064(5) 0.056(4) 0.002(3) -0.011(3) -0.021(4)
C32 0.039(3) 0.041(3) 0.039(3) 0.007(3) -0.006(3) -0.020(3)
C33 0.046(4) 0.046(4) 0.043(3) 0.003(3) -0.005(3) -0.016(3)
C34 0.053(4) 0.074(5) 0.035(3) 0.011(4) -0.006(3) -0.019(3)
C35 0.060(5) 0.064(5) 0.054(4) 0.002(4) -0.001(3) -0.025(3)
C36 0.070(5) 0.045(4) 0.070(4) 0.005(3) -0.023(4) -0.032(3)
C37 0.049(4) 0.045(4) 0.052(4) -0.000(3) -0.008(3) -0.014(3)
C38 0.043(3) 0.053(4) 0.039(3) 0.013(3) -0.015(3) -0.019(3)
C39 0.055(4) 0.043(4) 0.036(3) 0.009(3) -0.009(3) -0.013(3)
C40 0.048(4) 0.052(4) 0.034(3) 0.000(3) -0.013(3) -0.001(3)
C41 0.054(4) 0.069(5) 0.041(3) -0.013(4) -0.003(3) -0.018(3)
C42 0.065(4) 0.055(4) 0.029(3) -0.011(3) 0.002(3) -0.007(3)
C43 0.063(4) 0.043(4) 0.039(3) 0.005(3) -0.015(3) -0.008(3)
C44 0.037(3) 0.059(4) 0.035(3) 0.003(3) -0.009(3) -0.016(3)

loop_
_atom_type_symbol
_atom_type_description
_atom_type_scat_dispersion_real
_atom_type_scat_dispersion_imag
_atom_type_scat_source
C C 0.0181 0.0091
;
International Tables for Crystallography
(Vol. C, Tables 4.2.6.8 and 6.1.1.4)
;
H H 0.0000 0.0000
;
International Tables for Crystallography
(Vol. C, Table 6.1.1.4)
;
Cl Cl 0.3639 0.7018
;
International Tables for Crystallography
(Vol. C, Tables 4.2.6.8 and 6.1.1.4)
;
N N 0.0311 0.0180
;
International Tables for Crystallography
(Vol. C, Tables 4.2.6.8 and 6.1.1.4)
;
O O 0.0492 0.0322
;
International Tables for Crystallography
(Vol. C, Tables 4.2.6.8 and 6.1.1.4)
;

loop_
_geom_angle_atom_site_label_1
_geom_angle_atom_site_label_2
_geom_angle_atom_site_label_3
_geom_angle
_geom_angle_publ_flag
N2 N1 C3 111.8(4) yes
N2 N1 C16 119.0(5) yes
C3 N1 C16 129.0(4) yes
N1 N2 C1 104.9(5) yes
N4 N3 C25 111.4(4) yes
N4 N3 C38 117.1(4) yes
C25 N3 C38 131.0(5) yes
N3 N4 C23 105.4(4) yes
N2 C1 C2 110.9(4) yes
N2 C1 C10 120.4(6) yes
C2 C1 C10 128.7(5) yes
C1 C2 C3 107.4(6) yes
N1 C3 C2 105.0(5) yes
N1 C3 C4 125.7(5) yes
C2 C3 C4 129.2(6) yes
C3 C4 C5 117.9(6) yes
C3 C4 C9 122.6(7) yes
C5 C4 C9 119.4(6) yes
C4 C5 C6 119.5(6) yes
C5 C6 C7 121.4(8) yes
C6 C7 C8 118.5(6) yes
C7 C8 C9 120.5(6) yes
C4 C9 C8 120.8(7) yes
C1 C10 C11 120.6(6) yes
C1 C10 C15 122.0(6) yes
C11 C10 C15 117.4(5) yes
C10 C11 C12 121.8(7) yes
C11 C12 C13 119.7(7) yes
C12 C13 C14 120.3(6) yes
C13 C14 C15 118.9(7) yes
C10 C15 C14 121.9(6) yes
O1 C16 N1 124.6(6) yes
O1 C16 C17 120.9(5) yes
N1 C16 C17 114.4(4) yes
C16 C17 C18 120.0(6) yes
C16 C17 C22 121.8(5) yes
C18 C17 C22 118.1(6) yes
Cl1 C18 C17 118.9(5) yes
Cl1 C18 C19 119.9(5) yes
C17 C18 C19 121.2(6) yes
C18 C19 C20 119.1(6) yes
Cl3 C20 C19 118.5(5) yes
Cl3 C20 C21 120.1(6) yes
C19 C20 C21 121.4(6) yes
C20 C21 C22 118.9(6) yes
Cl2 C22 C17 119.0(5) yes
Cl2 C22 C21 119.6(5) yes
C17 C22 C21 121.3(5) yes
N4 C23 C24 109.9(6) yes
N4 C23 C32 120.8(5) yes
C24 C23 C32 129.2(4) yes
C23 C24 C25 108.4(4) yes
N3 C25 C24 104.9(5) yes
N3 C25 C26 124.7(5) yes
C24 C25 C26 130.4(4) yes
C25 C26 C27 118.5(6) yes
C25 C26 C31 121.5(5) yes
C27 C26 C31 119.5(6) yes
C26 C27 C28 120.0(7) yes
C27 C28 C29 121.1(6) yes
C28 C29 C30 120.5(8) yes
C29 C30 C31 118.6(8) yes
C26 C31 C30 120.1(6) yes
C23 C32 C33 119.6(6) yes
C23 C32 C37 120.5(5) yes
C33 C32 C37 119.9(6) yes
C32 C33 C34 119.7(6) yes
C33 C34 C35 120.1(5) yes
C34 C35 C36 120.5(7) yes
C35 C36 C37 119.9(6) yes
C32 C37 C36 119.9(5) yes
O2 C38 N3 121.6(5) yes
O2 C38 C39 123.6(5) yes
N3 C38 C39 114.8(6) yes
C38 C39 C40 121.7(5) yes
C38 C39 C44 119.1(6) yes
C40 C39 C44 119.2(5) yes
Cl4 C40 C39 120.3(4) yes
Cl4 C40 C41 118.7(5) yes
C39 C40 C41 121.0(6) yes
C40 C41 C42 119.1(6) yes
Cl6 C42 C41 120.0(5) yes
Cl6 C42 C43 119.0(4) yes
C41 C42 C43 121.0(5) yes
C42 C43 C44 118.2(5) yes
Cl5 C44 C39 119.8(4) yes
Cl5 C44 C43 118.6(5) yes
C39 C44 C43 121.6(6) yes
C1 C2 H1 126.339 no
C3 C2 H1 126.224 no
C4 C5 H2 119.190 no
C6 C5 H2 121.327 no
C5 C6 H3 120.540 no
C7 C6 H3 118.038 no
C6 C7 H4 121.751 no
C8 C7 H4 119.766 no
C7 C8 H5 119.357 no
C9 C8 H5 120.155 no
C4 C9 H6 118.689 no
C8 C9 H6 120.556 no
C10 C11 H7 118.480 no
C12 C11 H7 119.661 no
C11 C12 H8 120.839 no
C13 C12 H8 119.411 no
C12 C13 H9 119.673 no
C14 C13 H9 120.054 no
C13 C14 H10 120.192 no
C15 C14 H10 120.928 no
C10 C15 H11 118.366 no
C14 C15 H11 119.766 no
C18 C19 H12 120.869 no
C20 C19 H12 120.043 no
C20 C21 H13 120.012 no
C22 C21 H13 121.056 no
C23 C24 H14 125.672 no
C25 C24 H14 125.913 no
C26 C27 H15 118.554 no
C28 C27 H15 121.441 no
C27 C28 H16 119.614 no
C29 C28 H16 119.270 no
C28 C29 H17 119.543 no
C30 C29 H17 119.978 no
C29 C30 H18 119.647 no
C31 C30 H18 121.743 no
C26 C31 H19 119.542 no
C30 C31 H19 120.276 no
C32 C33 H20 119.054 no
C34 C33 H20 121.259 no
C33 C34 H21 120.243 no
C35 C34 H21 119.695 no
C34 C35 H22 119.694 no
C36 C35 H22 119.785 no
C35 C36 H23 119.538 no
C37 C36 H23 120.521 no
C32 C37 H24 119.259 no
C36 C37 H24 120.851 no
C40 C41 H25 120.967 no
C42 C41 H25 119.903 no
C42 C43 H26 120.532 no
C44 C43 H26 121.269 no

loop_
_geom_bond_atom_site_label_1
_geom_bond_atom_site_label_2
_geom_bond_distance
_geom_bond_publ_flag
Cl1 C18 1.728(7) yes
Cl2 C22 1.715(6) yes
Cl3 C20 1.720(7) yes
Cl4 C40 1.713(6) yes
Cl5 C44 1.731(7) yes
Cl6 C42 1.724(6) yes
O1 C16 1.202(6) yes
O2 C38 1.214(9) yes
N1 N2 1.381(5) yes
N1 C3 1.407(9) yes
N1 C16 1.380(7) yes
N2 C1 1.332(8) yes
N3 N4 1.380(8) yes
N3 C25 1.410(6) yes
N3 C38 1.407(7) yes
N4 C23 1.339(6) yes
C1 C2 1.427(9) yes
C1 C10 1.455(6) yes
C2 C3 1.360(7) yes
C3 C4 1.470(8) yes
C4 C5 1.395(11) yes
C4 C9 1.371(9) yes
C5 C6 1.388(8) yes
C6 C7 1.370(10) yes
C7 C8 1.398(12) yes
C8 C9 1.379(8) yes
C10 C11 1.384(9) yes
C10 C15 1.392(10) yes
C11 C12 1.378(8) yes
C12 C13 1.371(13) yes
C13 C14 1.393(11) yes
C14 C15 1.380(7) yes
C16 C17 1.516(9) yes
C17 C18 1.399(7) yes
C17 C22 1.401(9) yes
C18 C19 1.384(9) yes
C19 C20 1.386(10) yes
C20 C21 1.383(9) yes
C21 C22 1.386(9) yes
C23 C24 1.420(9) yes
C23 C32 1.460(10) yes
C24 C25 1.354(9) yes
C25 C26 1.486(10) yes
C26 C27 1.372(7) yes
C26 C31 1.408(11) yes
C27 C28 1.386(11) yes
C28 C29 1.370(14) yes
C29 C30 1.392(9) yes
C30 C31 1.407(12) yes
C32 C33 1.377(7) yes
C32 C37 1.391(9) yes
C33 C34 1.401(11) yes
C34 C35 1.367(10) yes
C35 C36 1.378(8) yes
C36 C37 1.386(11) yes
C38 C39 1.502(8) yes
C39 C40 1.380(10) yes
C39 C44 1.394(8) yes
C40 C41 1.383(8) yes
C41 C42 1.403(9) yes
C42 C43 1.394(10) yes
C43 C44 1.387(7) yes
C2 H1 0.930 no
C5 H2 0.930 no
C6 H3 0.930 no
C7 H4 0.930 no
C8 H5 0.930 no
C9 H6 0.930 no
C11 H7 0.930 no
C12 H8 0.930 no
C13 H9 0.930 no
C14 H10 0.930 no
C15 H11 0.930 no
C19 H12 0.930 no
C21 H13 0.930 no
C24 H14 0.930 no
C27 H15 0.930 no
C28 H16 0.930 no
C29 H17 0.930 no
C30 H18 0.930 no
C31 H19 0.930 no
C33 H20 0.930 no
C34 H21 0.930 no
C35 H22 0.930 no
C36 H23 0.930 no
C37 H24 0.930 no
C41 H25 0.930 no
C43 H26 0.930 no

loop_
_geom_contact_atom_site_label_1
_geom_contact_atom_site_label_2
_geom_contact_distance
_geom_contact_publ_flag
_geom_contact_site_symmetry_2
Cl1 O1 3.278(4) no .
Cl1 C16 3.000(6) no .
Cl2 N1 3.337(6) no .
Cl2 N2 3.367(6) no .
Cl2 C16 3.042(7) no .
Cl4 O2 3.433(5) no .
Cl4 C38 3.040(7) no .
Cl5 O2 3.578(4) no .
Cl5 N3 3.426(5) no .
Cl5 C38 2.993(6) no .
O1 N2 3.506(5) no .
O1 C3 2.952(7) no .
O1 C4 2.988(8) no .
O1 C9 2.925(7) no .
O1 C18 3.137(7) no .
O1 C22 3.352(8) no .
O2 N4 3.485(7) no .
O2 C25 2.971(6) no .
O2 C26 3.021(6) no .
O2 C31 2.970(7) no .
O2 C40 3.234(8) no .
O2 C44 3.309(7) no .
N1 C9 3.195(7) no .
N1 C10 3.546(6) no .
N1 C18 3.412(7) no .
N1 C22 3.223(9) no .
N2 C15 2.871(6) no .
N2 C17 2.684(7) no .
N2 C18 3.521(7) no .
N2 C22 3.167(9) no .
N3 C31 3.180(10) no .
N3 C32 3.564(8) no .
N3 C40 3.368(7) no .
N3 C44 3.232(6) no .
N4 C37 2.884(9) no .
N4 C39 2.697(7) no .
N4 C40 3.309(6) no .
N4 C44 3.343(7) no .
C1 C16 3.456(7) no .
C2 C5 3.158(8) no .
C2 C11 3.060(7) no .
C2 C16 3.548(8) no .
C4 C7 2.789(9) no .
C4 C16 3.140(10) no .
C5 C8 2.760(10) no .
C6 C9 2.751(12) no .
C9 C16 3.382(9) no .
C10 C13 2.788(7) no .
C11 C14 2.757(11) no .
C12 C15 2.751(10) no .
C17 C20 2.783(9) no .
C18 C21 2.780(10) no .
C19 C22 2.776(8) no .
C23 C38 3.478(9) no .
C24 C27 3.132(9) no .
C24 C33 3.067(10) no .
C24 C38 3.573(7) no .
C26 C29 2.780(12) no .
C26 C38 3.190(7) no .
C27 C30 2.792(12) no .
C28 C31 2.760(8) no .
C31 C38 3.379(9) no .
C32 C35 2.767(11) no .
C33 C36 2.768(9) no .
C34 C37 2.764(8) no .
C39 C42 2.776(8) no .
C40 C43 2.793(8) no .
C41 C44 2.772(9) no .
Cl1 N3 3.464(5) no 1_655
Cl1 C25 3.309(6) no 1_655
Cl1 C26 3.569(6) no 1_655
Cl1 C27 3.481(7) no 1_655
Cl2 Cl6 3.453(2) no 2_557
Cl2 C22 3.549(5) no 2_666
Cl2 C24 3.352(6) no .
Cl4 N2 3.514(5) no 1_455
Cl4 C18 3.406(5) no 1_455
Cl4 C19 3.463(5) no 1_455
Cl5 C14 3.405(7) no .
Cl6 Cl2 3.453(2) no 2_557
Cl6 C21 3.571(5) no 2_557
O1 C21 3.393(8) no 2_666
O1 C33 3.279(6) no 2_666
O1 C34 3.444(8) no 2_666
O2 C2 3.305(7) no 2_567
O2 C11 3.554(8) no 2_567
N2 Cl4 3.514(5) no 1_655
N3 Cl1 3.464(5) no 1_455
N4 C43 3.494(7) no 2_557
C2 O2 3.305(7) no 2_567
C5 C13 3.512(9) no 2_667
C6 C41 3.408(10) no 2_567
C6 C42 3.594(9) no 2_567
C7 C8 3.572(8) no 2_676
C8 C7 3.572(8) no 2_676
C8 C35 3.553(9) no 1_565
C9 C29 3.512(9) no .
C11 O2 3.554(8) no 2_567
C13 C5 3.512(9) no 2_667
C14 Cl5 3.405(7) no .
C18 Cl4 3.406(5) no 1_655
C19 Cl4 3.463(5) no 1_655
C21 Cl6 3.571(5) no 2_557
C21 O1 3.393(8) no 2_666
C22 Cl2 3.549(5) no 2_666
C24 Cl2 3.352(6) no .
C25 Cl1 3.309(6) no 1_455
C26 Cl1 3.569(6) no 1_455
C27 Cl1 3.481(7) no 1_455
C29 C9 3.512(9) no .
C33 O1 3.279(6) no 2_666
C34 O1 3.444(8) no 2_666
C35 C8 3.553(9) no 1_545
C41 C6 3.408(10) no 2_567
C42 C6 3.594(9) no 2_567
C43 N4 3.494(7) no 2_557
Cl1 H12 2.8125 no .
Cl2 H13 2.8011 no .
Cl3 H12 2.7650 no .
Cl3 H13 2.7951 no .
Cl4 H25 2.7761 no .
Cl5 H19 3.4976 no .
Cl5 H26 2.7940 no .
Cl6 H25 2.8135 no .
Cl6 H26 2.7940 no .
O1 H6 2.6821 no .
O2 H19 2.7246 no .
N1 H1 3.1013 no .
N1 H6 3.0029 no .
N2 H1 3.1602 no .
N2 H11 2.5567 no .
N3 H14 3.0967 no .
N3 H19 2.9730 no .
N4 H14 3.1483 no .
N4 H24 2.5947 no .
C1 H7 2.6051 no .
C1 H11 2.6375 no .
C2 H2 2.9730 no .
C2 H7 2.7355 no .
C3 H2 2.5826 no .
C3 H6 2.6433 no .
C4 H1 2.8659 no .
C4 H3 3.2478 no .
C4 H5 3.2271 no .
C5 H1 3.1462 no .
C5 H4 3.2518 no .
C5 H6 3.2221 no .
C6 H5 3.2160 no .
C7 H2 3.2466 no .
C7 H6 3.2523 no .
C8 H3 3.2121 no .
C9 H2 3.2216 no .
C9 H4 3.2449 no .
C10 H1 2.9141 no .
C10 H8 3.2518 no .
C10 H10 3.2619 no .
C11 H1 2.9408 no .
C11 H9 3.2158 no .
C11 H11 3.2078 no .
C12 H10 3.2350 no .
C13 H7 3.2146 no .
C13 H11 3.2299 no .
C14 H8 3.2332 no .
C15 H7 3.2095 no .
C15 H9 3.2297 no .
C16 H6 3.0535 no .
C17 H12 3.2665 no .
C17 H13 3.2715 no .
C19 H13 3.2498 no .
C21 H12 3.2495 no .
C23 H20 2.5900 no .
C23 H24 2.6249 no .
C24 H15 2.9050 no .
C24 H20 2.7520 no .
C25 H15 2.5739 no .
C25 H19 2.6840 no .
C26 H14 2.8868 no .
C26 H16 3.2240 no .
C26 H18 3.2879 no .
C27 H14 3.0942 no .
C27 H17 3.2343 no .
C27 H19 3.2366 no .
C28 H18 3.2315 no .
C29 H15 3.2437 no .
C29 H19 3.2496 no .
C30 H16 3.2323 no .
C31 H15 3.2358 no .
C31 H17 3.2501 no .
C32 H14 2.9101 no .
C32 H21 3.2412 no .
C32 H23 3.2463 no .
C33 H14 2.9660 no .
C33 H22 3.2367 no .
C33 H24 3.2295 no .
C34 H23 3.2169 no .
C35 H20 3.2410 no .
C35 H24 3.2369 no .
C36 H21 3.2195 no .
C37 H20 3.2302 no .
C37 H22 3.2317 no .
C38 H19 3.0063 no .
C39 H25 3.2458 no .
C39 H26 3.2691 no .
C41 H26 3.2733 no .
C43 H25 3.2682 no .
H1 H2 2.8527 no .
H1 H7 2.3622 no .
H2 H3 2.3448 no .
H3 H4 2.2965 no .
H4 H5 2.3155 no .
H5 H6 2.3186 no .
H7 H8 2.3150 no .
H8 H9 2.2884 no .
H9 H10 2.3267 no .
H10 H11 2.3197 no .
H14 H15 2.7299 no .
H14 H20 2.4228 no .
H15 H16 2.3308 no .
H16 H17 2.2837 no .
H17 H18 2.3163 no .
H18 H19 2.3651 no .
H20 H21 2.3516 no .
H21 H22 2.2880 no .
H22 H23 2.2984 no .
H23 H24 2.3356 no .
Cl1 H7 3.3982 no 2_667
Cl1 H8 3.4335 no 2_667
Cl1 H14 3.2743 no 2_666
Cl1 H15 3.1154 no 1_655
Cl1 H20 3.1458 no 2_666
Cl2 H14 2.9928 no .
Cl3 H3 3.2996 no 1_545
Cl3 H4 3.4742 no 1_545
Cl3 H5 3.0769 no 2_666
Cl3 H6 3.1998 no 2_666
Cl3 H9 3.4261 no 2_657
Cl3 H16 3.2500 no 2_666
Cl3 H22 3.0083 no 2_656
Cl3 H24 3.5776 no 1_655
Cl4 H2 3.4756 no 2_567
Cl4 H11 3.1793 no 1_455
Cl5 H10 3.4159 no .
Cl5 H17 3.3890 no 2_567
Cl5 H18 3.5659 no 2_567
Cl6 H3 3.5519 no 2_567
Cl6 H11 3.1699 no 2_557
Cl6 H13 3.1779 no 2_557
O1 H13 2.8267 no 2_666
O1 H20 2.5960 no 2_666
O1 H21 2.9186 no 2_666
O2 H1 2.4778 no 2_567
O2 H7 2.8072 no 2_567
O2 H18 2.7759 no 2_567
N4 H12 3.1823 no 1_455
N4 H26 2.6644 no 2_557
C2 H18 3.1505 no .
C3 H18 3.5536 no .
C6 H25 3.4444 no 2_567
C7 H5 3.1614 no 2_676
C8 H4 3.3064 no 2_676
C8 H5 3.4174 no 2_676
C8 H17 3.5507 no .
C8 H21 3.5519 no 1_565
C8 H22 3.4279 no 1_565
C9 H17 3.2653 no .
C10 H2 3.0366 no 2_667
C11 H2 3.1356 no 2_667
C12 H2 3.1969 no 2_667
C12 H21 3.2096 no 1_556
C13 H2 3.1262 no 2_667
C13 H3 3.5403 no 2_667
C13 H21 3.4908 no 1_556
C13 H22 3.5864 no 1_556
C13 H23 3.2955 no 2_557
C14 H2 3.0254 no 2_667
C14 H3 3.4122 no 2_667
C15 H2 2.9562 no 2_667
C16 H20 3.4637 no 2_666
C18 H14 3.3128 no 2_666
C19 H14 3.5305 no 2_666
C19 H15 3.5097 no 2_666
C23 H12 3.1286 no 1_455
C23 H26 3.0534 no 2_557
C27 H8 3.3287 no 2_567
C28 H6 3.4907 no .
C28 H8 3.1082 no 2_567
C28 H23 3.2657 no 1_565
C29 H6 3.1767 no .
C29 H8 3.5292 no 2_567
C29 H23 3.3391 no 1_565
C32 H12 3.4796 no 1_455
C32 H26 3.0146 no 2_557
C33 H4 3.5831 no 1_545
C34 H4 3.3219 no 1_545
C34 H5 2.9914 no 1_545
C34 H8 2.9754 no 1_554
C34 H9 3.5232 no 1_554
C35 H5 2.8794 no 1_545
C35 H8 3.5050 no 1_554
C35 H9 3.3171 no 1_554
C35 H16 3.4409 no 1_545
C35 H16 3.4906 no 2_566
C35 H23 3.0370 no 2_556
C36 H9 3.3016 no 2_557
C36 H16 3.3127 no 1_545
C36 H16 3.3989 no 2_566
C36 H17 3.2018 no 1_545
C36 H22 3.2027 no 2_556
C36 H23 3.2998 no 2_556
C37 H9 3.5255 no 2_557
C37 H12 3.5013 no 1_455
C37 H26 2.9259 no 2_557
C38 H1 3.3829 no 2_567
C38 H18 3.5116 no 2_567
C40 H2 3.5218 no 2_567
C41 H3 3.0338 no 2_567
C41 H10 3.1956 no 2_557
C42 H3 3.3399 no 2_567
C44 H26 3.4956 no 2_557
H1 O2 2.4778 no 2_567
H1 C38 3.3829 no 2_567
H1 H18 2.9821 no .
H2 Cl4 3.4756 no 2_567
H2 C10 3.0366 no 2_667
H2 C11 3.1356 no 2_667
H2 C12 3.1969 no 2_667
H2 C13 3.1262 no 2_667
H2 C14 3.0254 no 2_667
H2 C15 2.9562 no 2_667
H2 C40 3.5218 no 2_567
H2 H10 3.5191 no 2_667
H2 H11 3.4100 no 2_667
H3 Cl3 3.2996 no 1_565
H3 Cl6 3.5519 no 2_567
H3 C13 3.5403 no 2_667
H3 C14 3.4122 no 2_667
H3 C41 3.0338 no 2_567
H3 C42 3.3399 no 2_567
H3 H9 3.5404 no 2_667
H3 H10 3.3306 no 2_667
H3 H25 2.8509 no 2_567
H4 Cl3 3.4742 no 1_565
H4 C8 3.3064 no 2_676
H4 C33 3.5831 no 1_565
H4 C34 3.3219 no 1_565
H4 H5 3.0093 no 2_676
H4 H13 2.8315 no 1_565
H4 H21 3.1955 no 1_565
H5 Cl3 3.0769 no 2_666
H5 C7 3.1614 no 2_676
H5 C8 3.4174 no 2_676
H5 C34 2.9914 no 1_565
H5 C35 2.8794 no 1_565
H5 H4 3.0093 no 2_676
H5 H5 3.4525 no 2_676
H5 H21 2.8350 no 1_565
H5 H22 2.6433 no 1_565
H6 Cl3 3.1998 no 2_666
H6 C28 3.4907 no .
H6 C29 3.1767 no .
H6 H13 3.4599 no 2_666
H6 H17 3.1561 no .
H7 Cl1 3.3982 no 2_667
H7 O2 2.8072 no 2_567
H8 Cl1 3.4335 no 2_667
H8 C27 3.3287 no 2_567
H8 C28 3.1082 no 2_567
H8 C29 3.5292 no 2_567
H8 C34 2.9754 no 1_556
H8 C35 3.5050 no 1_556
H8 H15 3.5661 no 2_567
H8 H16 3.1909 no 2_567
H8 H21 2.6599 no 1_556
H8 H22 3.5729 no 1_556
H9 Cl3 3.4261 no 2_657
H9 C34 3.5232 no 1_556
H9 C35 3.3171 no 1_556
H9 C36 3.3016 no 2_557
H9 C37 3.5255 no 2_557
H9 H3 3.5404 no 2_667
H9 H21 3.1834 no 1_556
H9 H22 2.7804 no 1_556
H9 H23 2.5779 no 2_557
H9 H24 3.0420 no 2_557
H10 Cl5 3.4159 no .
H10 C41 3.1956 no 2_557
H10 H2 3.5191 no 2_667
H10 H3 3.3306 no 2_667
H10 H24 3.4665 no 2_557
H10 H25 2.8633 no 2_557
H11 Cl4 3.1793 no 1_655
H11 Cl6 3.1699 no 2_557
H11 H2 3.4100 no 2_667
H11 H25 3.3099 no 2_557
H12 N4 3.1823 no 1_655
H12 C23 3.1286 no 1_655
H12 C32 3.4796 no 1_655
H12 C37 3.5013 no 1_655
H12 H14 3.5359 no 2_666
H12 H15 3.0134 no 2_666
H12 H24 3.1895 no 1_655
H13 Cl6 3.1779 no 2_557
H13 O1 2.8267 no 2_666
H13 H4 2.8315 no 1_545
H13 H6 3.4599 no 2_666
H13 H20 3.4886 no .
H14 Cl1 3.2743 no 2_666
H14 Cl2 2.9928 no .
H14 C18 3.3128 no 2_666
H14 C19 3.5305 no 2_666
H14 H12 3.5359 no 2_666
H15 Cl1 3.1154 no 1_455
H15 C19 3.5097 no 2_666
H15 H8 3.5661 no 2_567
H15 H12 3.0134 no 2_666
H16 Cl3 3.2500 no 2_666
H16 C35 3.4409 no 1_565
H16 C35 3.4906 no 2_566
H16 C36 3.3127 no 1_565
H16 C36 3.3989 no 2_566
H16 H8 3.1909 no 2_567
H16 H22 2.9254 no 1_565
H16 H23 2.6659 no 1_565
H17 Cl5 3.3890 no 2_567
H17 C8 3.5507 no .
H17 C9 3.2653 no .
H17 C36 3.2018 no 1_565
H17 H6 3.1561 no .
H17 H22 3.5760 no 1_565
H17 H23 2.8183 no 1_565
H18 Cl5 3.5659 no 2_567
H18 O2 2.7759 no 2_567
H18 C2 3.1505 no .
H18 C3 3.5536 no .
H18 C38 3.5116 no 2_567
H18 H1 2.9821 no .
H18 H19 3.2792 no 2_567
H19 H18 3.2792 no 2_567
H20 Cl1 3.1458 no 2_666
H20 O1 2.5960 no 2_666
H20 C16 3.4637 no 2_666
H20 H13 3.4886 no .
H21 O1 2.9186 no 2_666
H21 C8 3.5519 no 1_545
H21 C12 3.2096 no 1_554
H21 C13 3.4908 no 1_554
H21 H4 3.1955 no 1_545
H21 H5 2.8350 no 1_545
H21 H8 2.6599 no 1_554
H21 H9 3.1834 no 1_554
H22 Cl3 3.0083 no 2_656
H22 C8 3.4279 no 1_545
H22 C13 3.5864 no 1_554
H22 C36 3.2027 no 2_556
H22 H5 2.6433 no 1_545
H22 H8 3.5729 no 1_554
H22 H9 2.7804 no 1_554
H22 H16 2.9254 no 1_545
H22 H17 3.5760 no 1_545
H22 H23 2.6610 no 2_556
H23 C13 3.2955 no 2_557
H23 C28 3.2657 no 1_545
H23 C29 3.3391 no 1_545
H23 C35 3.0370 no 2_556
H23 C36 3.2998 no 2_556
H23 H9 2.5779 no 2_557
H23 H16 2.6659 no 1_545
H23 H17 2.8183 no 1_545
H23 H22 2.6610 no 2_556
H23 H23 3.1342 no 2_556
H24 Cl3 3.5776 no 1_455
H24 H9 3.0420 no 2_557
H24 H10 3.4665 no 2_557
H24 H12 3.1895 no 1_455
H24 H26 2.8225 no 2_557
H25 C6 3.4444 no 2_567
H25 H3 2.8509 no 2_567
H25 H10 2.8633 no 2_557
H25 H11 3.3099 no 2_557
H26 N4 2.6644 no 2_557
H26 C23 3.0534 no 2_557
H26 C32 3.0146 no 2_557
H26 C37 2.9259 no 2_557
H26 C44 3.4956 no 2_557
H26 H24 2.8225 no 2_557

loop_
_geom_torsion_atom_site_label_1
_geom_torsion_atom_site_label_2
_geom_torsion_atom_site_label_3
_geom_torsion_atom_site_label_4
_geom_torsion
_geom_torsion_publ_flag
N2 N1 C3 C2 0.1(6) no
N2 N1 C3 C4 -175.8(5) no
C3 N1 N2 C1 0.7(6) no
N2 N1 C16 O1 -177.1(5) no
N2 N1 C16 C17 2.2(7) no
C16 N1 N2 C1 176.8(5) no
C3 N1 C16 O1 -1.8(10) no
C3 N1 C16 C17 177.5(5) no
C16 N1 C3 C2 -175.5(5) no
C16 N1 C3 C4 8.7(10) no
N1 N2 C1 C2 -1.2(6) no
N1 N2 C1 C10 176.7(5) no
N4 N3 C25 C24 -0.4(6) no
N4 N3 C25 C26 -178.7(4) no
C25 N3 N4 C23 0.6(5) no
N4 N3 C38 O2 -162.6(5) no
N4 N3 C38 C39 16.7(7) no
C38 N3 N4 C23 173.1(4) no
C25 N3 C38 O2 8.1(10) no
C25 N3 C38 C39 -172.6(5) no
C38 N3 C25 C24 -171.5(5) no
C38 N3 C25 C26 10.2(9) no
N3 N4 C23 C24 -0.6(6) no
N3 N4 C23 C32 177.4(4) no
N2 C1 C2 C3 1.4(7) no
N2 C1 C10 C11 172.2(5) no
N2 C1 C10 C15 -8.4(9) no
C2 C1 C10 C11 -10.2(10) no
C2 C1 C10 C15 169.1(6) no
C10 C1 C2 C3 -176.4(6) no
C1 C2 C3 N1 -0.8(7) no
C1 C2 C3 C4 174.8(6) no
N1 C3 C4 C5 -131.8(6) no
N1 C3 C4 C9 52.7(8) no
C2 C3 C4 C5 53.4(9) no
C2 C3 C4 C9 -122.1(8) no
C3 C4 C5 C6 -176.4(4) no
C3 C4 C9 C8 175.9(4) no
C5 C4 C9 C8 0.5(8) no
C9 C4 C5 C6 -0.8(8) no
C4 C5 C6 C7 0.3(8) no
C5 C6 C7 C8 0.5(9) no
C6 C7 C8 C9 -0.8(9) no
C7 C8 C9 C4 0.3(8) no
C1 C10 C11 C12 179.1(5) no
C1 C10 C15 C14 -178.9(5) no
C11 C10 C15 C14 0.4(9) no
C15 C10 C11 C12 -0.2(9) no
C10 C11 C12 C13 0.8(11) no
C11 C12 C13 C14 -1.5(11) no
C12 C13 C14 C15 1.7(10) no
C13 C14 C15 C10 -1.1(10) no
O1 C16 C17 C18 73.4(7) no
O1 C16 C17 C22 -102.0(6) no
N1 C16 C17 C18 -105.9(5) no
N1 C16 C17 C22 78.7(6) no
C16 C17 C18 Cl1 4.8(6) no
C16 C17 C18 C19 -176.9(4) no
C16 C17 C22 Cl2 -5.0(6) no
C16 C17 C22 C21 177.0(4) no
C18 C17 C22 Cl2 179.4(3) no
C18 C17 C22 C21 1.5(6) no
C22 C17 C18 Cl1 -179.6(3) no
C22 C17 C18 C19 -1.3(6) no
Cl1 C18 C19 C20 177.9(3) no
C17 C18 C19 C20 -0.4(6) no
C18 C19 C20 Cl3 -177.5(4) no
C18 C19 C20 C21 1.9(7) no
Cl3 C20 C21 C22 177.7(3) no
C19 C20 C21 C22 -1.7(7) no
C20 C21 C22 Cl2 -178.0(4) no
C20 C21 C22 C17 -0.0(7) no
N4 C23 C24 C25 0.4(6) no
N4 C23 C32 C33 -156.7(5) no
N4 C23 C32 C37 20.7(8) no
C24 C23 C32 C33 20.8(9) no
C24 C23 C32 C37 -161.8(5) no
C32 C23 C24 C25 -177.4(5) no
C23 C24 C25 N3 0.0(6) no
C23 C24 C25 C26 178.2(5) no
N3 C25 C26 C27 -138.9(5) no
N3 C25 C26 C31 49.0(7) no
C24 C25 C26 C27 43.2(8) no
C24 C25 C26 C31 -128.9(6) no
C25 C26 C27 C28 -175.7(4) no
C25 C26 C31 C30 176.3(4) no
C27 C26 C31 C30 4.2(7) no
C31 C26 C27 C28 -3.5(7) no
C26 C27 C28 C29 1.1(8) no
C27 C28 C29 C30 0.6(9) no
C28 C29 C30 C31 0.2(9) no
C29 C30 C31 C26 -2.6(8) no
C23 C32 C33 C34 177.8(4) no
C23 C32 C37 C36 -177.9(5) no
C33 C32 C37 C36 -0.5(8) no
C37 C32 C33 C34 0.4(8) no
C32 C33 C34 C35 -0.2(9) no
C33 C34 C35 C36 0.1(9) no
C34 C35 C36 C37 -0.2(10) no
C35 C36 C37 C32 0.4(9) no
O2 C38 C39 C40 81.7(9) no
O2 C38 C39 C44 -97.2(7) no
N3 C38 C39 C40 -97.6(6) no
N3 C38 C39 C44 83.5(7) no
C38 C39 C40 Cl4 -1.2(9) no
C38 C39 C40 C41 179.7(5) no
C38 C39 C44 Cl5 0.8(9) no
C38 C39 C44 C43 179.2(5) no
C40 C39 C44 Cl5 -178.1(5) no
C40 C39 C44 C43 0.3(9) no
C44 C39 C40 Cl4 177.7(5) no
C44 C39 C40 C41 -1.4(9) no
Cl4 C40 C41 C42 -178.4(4) no
C39 C40 C41 C42 0.7(10) no
C40 C41 C42 Cl6 179.0(5) no
C40 C41 C42 C43 1.1(10) no
Cl6 C42 C43 C44 179.9(4) no
C41 C42 C43 C44 -2.1(9) no
C42 C43 C44 Cl5 179.9(5) no
C42 C43 C44 C39 1.5(9) no
